data_4317789
loop_
_publ_author_name
'Federico Roncaroli'
'Luis M. Baraldo'
'Leonardo D. Slep'
'Jos\'e A. Olabe'

_publ_section_title
;
 Metallonitrosyl Fragment as Electron Acceptor: Intramolecular Charge
 Transfer, Long Range Electronic Coupling, and Electrophilic Reactivity in
 the trans-[NCRu(py)4(CN)Ru(py)4NO]3+ Ion
;
_journal_name_full 'Inorganic Chemistry'
_journal_page_first 1930
_journal_page_last 1939
_journal_paper_doi 10.1021/ic0109896
_journal_volume 41
_journal_year 2002
_chemical_formula_sum 'C23 H36 Cl2 Mo2 N2 O4 P2'
_chemical_formula_weight 729.26
_chemical_name_common compound6
_chemical_name_systematic
;
  ?
;
_space_group_IT_number 2
_symmetry_cell_setting triclinic
_symmetry_space_group_name_Hall '-P 1'
_symmetry_space_group_name_H-M 'P -1'
_atom_sites_solution_hydrogens geom
_atom_sites_solution_primary direct
_atom_sites_solution_secondary difmap
_audit_creation_method SHELXL
_cell_angle_alpha 102.186(7)
_cell_angle_beta 105.421(6)
_cell_angle_gamma 103.016(8)
_cell_formula_units_Z 2
_cell_length_a 9.8355(11)
_cell_length_b 10.9407(10)
_cell_length_c 16.0685(15)
_cell_measurement_reflns_used 30
_cell_measurement_temperature 298(2)
_cell_measurement_theta_max 12.38
_cell_measurement_theta_min 4.52
_cell_volume 1555.0(3)
_computing_cell_refinement 'Bruker XSCANS'
_computing_data_collection 'Bruker XSCANS'
_computing_data_reduction 'Bruker SHELXTL'
_computing_molecular_graphics 'Bruker SHELXTL'
_computing_publication_material 'Bruker SHELXTL'
_computing_structure_refinement 'SHELXL-93 (Sheldrick, 1993)'
_computing_structure_solution 'SHELXS-86 (Sheldrick, 1990)'
_diffrn_ambient_temperature 298(2)
_diffrn_measurement_method '\w scans'
_diffrn_radiation_monochromator graphite
_diffrn_radiation_source 'fine-focus sealed tube'
_diffrn_radiation_type MoK\a
_diffrn_radiation_wavelength 0.71073
_diffrn_reflns_av_R_equivalents 0.0278
_diffrn_reflns_av_sigmaI/netI 0.0566
_diffrn_reflns_limit_h_max 11
_diffrn_reflns_limit_h_min -1
_diffrn_reflns_limit_k_max 12
_diffrn_reflns_limit_k_min -12
_diffrn_reflns_limit_l_max 18
_diffrn_reflns_limit_l_min -19
_diffrn_reflns_number 6456
_diffrn_reflns_theta_max 25.00
_diffrn_reflns_theta_min 2.00
_diffrn_standards_interval_count 97
_diffrn_standards_number 3
_exptl_absorpt_coefficient_mu 1.110
_exptl_absorpt_correction_T_max 0.9203
_exptl_absorpt_correction_T_min 0.8507
_exptl_absorpt_correction_type empirical
_exptl_crystal_colour purple-red
_exptl_crystal_density_diffrn 1.558
_exptl_crystal_description palte
_exptl_crystal_F_000 736
_exptl_crystal_size_max 0.4
_exptl_crystal_size_mid 0.1
_exptl_crystal_size_min 0.1
_refine_diff_density_max 1.022
_refine_diff_density_min -0.596
_refine_diff_density_rms 0.089
_refine_ls_extinction_method none
_refine_ls_goodness_of_fit_all 1.031
_refine_ls_goodness_of_fit_obs 1.067
_refine_ls_matrix_type full
_refine_ls_number_parameters 430
_refine_ls_number_reflns 5420
_refine_ls_number_restraints 0
_refine_ls_restrained_S_all 1.031
_refine_ls_restrained_S_obs 1.067
_refine_ls_R_factor_all 0.0677
_refine_ls_R_factor_obs 0.0414
_refine_ls_shift/esd_max 0.001
_refine_ls_shift/esd_mean 0.000
_refine_ls_structure_factor_coef Fsqd
_refine_ls_weighting_details 'w=1/[\s^2^(Fo^2^)+(0.0369P)^2^+2.0448P] where P=(Fo^2^+2Fc^2^)/3'
_refine_ls_weighting_scheme calc
_refine_ls_wR_factor_all 0.0983
_refine_ls_wR_factor_obs 0.0862
_reflns_number_observed 4001
_reflns_number_total 5420
_reflns_observed_criterion >2sigma(I)
_cod_data_source_file ic0109896t_6.cif
_cod_data_source_block 6
_cod_depositor_comments
;
The following automatic conversions were performed:

'_symmetry_cell_setting' value 'Triclinic' changed to 'triclinic'
according to the built-in table from CIF Core dictionary named
'cif_core.dic' version 2.4.1 from 2010-06-29.

Automatic conversion script
Id: cif_fix_values 1646 2011-03-28 12:23:43Z adriana 

The following automatic conversions were performed:

'_refine_ls_weighting_scheme' value 'calc
w=1/[\s^2^(Fo^2^)+(0.0369P)^2^+2.0448P] where P=(Fo^2^+2Fc^2^)/3' was
changed to 'calc'. New tag '_refine_ls_weighting_details' was
created. The value of the new tag was set to
'w=1/[\s^2^(Fo^2^)+(0.0369P)^2^+2.0448P] where P=(Fo^2^+2Fc^2^)/3'.

Automatic conversion script
Id: cif_fix_values 3143 2015-03-26 13:38:13Z robertas 
;
_cod_database_code 4317789

loop_
_symmetry_equiv_pos_as_xyz
'x, y, z'
'-x, -y, -z'

loop_
_atom_site_aniso_label
_atom_site_aniso_U_11
_atom_site_aniso_U_22
_atom_site_aniso_U_33
_atom_site_aniso_U_23
_atom_site_aniso_U_13
_atom_site_aniso_U_12
Mo1 0.0323(3) 0.0282(2) 0.0314(2) 0.0083(2) 0.0098(2) 0.0022(2)
Mo2 0.0410(3) 0.0296(2) 0.0339(2) 0.0110(2) 0.0140(2) 0.0071(2)
P1 0.0525(9) 0.0596(9) 0.0343(7) 0.0150(7) 0.0160(7) 0.0172(8)
P2 0.0451(9) 0.0423(8) 0.0450(8) 0.0108(6) 0.0100(7) 0.0137(7)
Cl1 0.0377(8) 0.0489(8) 0.0627(9) 0.0163(7) 0.0130(7) -0.0042(6)
Cl2 0.0711(10) 0.0368(7) 0.0526(8) 0.0031(6) 0.0206(7) 0.0112(7)
O1 0.055(3) 0.033(2) 0.078(3) 0.018(2) -0.004(2) -0.002(2)
O2 0.061(3) 0.076(3) 0.075(3) 0.008(3) -0.001(3) -0.010(3)
O3 0.050(2) 0.037(2) 0.038(2) 0.006(2) 0.013(2) 0.009(2)
O4 0.060(2) 0.045(2) 0.036(2) 0.014(2) 0.021(2) 0.016(2)
N1 0.036(2) 0.031(2) 0.044(2) 0.009(2) 0.017(2) 0.006(2)
N2 0.045(3) 0.035(2) 0.065(3) 0.019(2) 0.030(2) 0.007(2)
C1 0.038(3) 0.040(3) 0.063(4) 0.014(3) 0.026(3) 0.007(3)
C2 0.044(3) 0.049(3) 0.039(3) 0.003(3) 0.014(3) 0.010(3)
C3 0.087(6) 0.066(5) 0.037(4) 0.005(3) 0.020(4) 0.028(5)
C4 0.074(6) 0.121(9) 0.044(4) -0.014(5) 0.003(4) 0.027(6)
C5 0.074(5) 0.072(5) 0.062(5) 0.021(4) 0.039(4) 0.027(4)
C6 0.135(10) 0.119(8) 0.064(5) 0.062(6) 0.050(6) 0.069(8)
C7 0.064(5) 0.074(5) 0.060(5) 0.005(4) 0.002(4) 0.014(4)
C8 0.062(5) 0.083(6) 0.074(5) 0.028(5) 0.027(4) 0.041(4)
C9 0.072(6) 0.069(5) 0.094(6) 0.042(4) 0.009(5) 0.025(4)
C11 0.040(3) 0.043(3) 0.037(3) 0.011(2) 0.013(2) 0.017(3)
C12 0.049(4) 0.072(5) 0.068(4) 0.032(4) 0.016(3) 0.015(4)
C13 0.053(5) 0.102(6) 0.086(5) 0.048(5) 0.008(4) 0.029(5)
C14 0.083(6) 0.105(7) 0.079(5) 0.053(5) 0.032(4) 0.062(5)
C15 0.081(5) 0.053(4) 0.069(4) 0.028(3) 0.036(4) 0.023(4)
C16 0.056(4) 0.041(3) 0.047(3) 0.016(3) 0.020(3) 0.017(3)
C17 0.086(7) 0.039(4) 0.137(9) 0.024(5) -0.015(7) -0.007(4)
C21 0.049(4) 0.040(3) 0.101(5) 0.009(3) 0.044(4) 0.000(3)
C22 0.109(6) 0.057(4) 0.080(5) 0.050(4) 0.033(4) 0.017(4)
C23 0.158(10) 0.090(6) 0.123(8) 0.060(6) 0.066(8) 0.032(7)
C24 0.097(7) 0.050(5) 0.135(8) 0.017(5) 0.037(6) 0.005(5)
C25 0.084(6) 0.078(5) 0.115(7) 0.031(5) 0.056(5) 0.020(5)
C26 0.081(5) 0.065(5) 0.074(5) 0.014(4) 0.028(4) 0.019(4)
C27 0.140(11) 0.151(11) 0.155(11) -0.012(9) -0.046(9) -0.043(9)

loop_
_atom_site_label
_atom_site_type_symbol
_atom_site_fract_x
_atom_site_fract_y
_atom_site_fract_z
_atom_site_U_iso_or_equiv
_atom_site_thermal_displace_type
_atom_site_occupancy
_atom_site_calc_flag
_atom_site_refinement_flags
_atom_site_disorder_group
Mo1 Mo 0.62570(5) 0.85747(4) 0.27830(3) 0.03203(13) Uani 1 d . .
Mo2 Mo 0.59765(5) 0.67681(4) 0.31045(3) 0.03481(14) Uani 1 d . .
P1 P 0.6007(2) 0.7833(2) 0.11485(9) 0.0481(4) Uani 1 d . .
P2 P 0.8649(2) 0.68072(14) 0.37154(10) 0.0453(4) Uani 1 d . .
Cl1 Cl 0.8824(2) 0.97399(14) 0.30090(10) 0.0535(4) Uani 1 d . .
Cl2 Cl 0.5708(2) 0.48526(13) 0.19027(10) 0.0559(4) Uani 1 d . .
O1 O 0.5613(5) 1.0687(4) 0.2663(3) 0.0631(12) Uani 1 d . .
O2 O 0.0969(5) 0.4790(5) 0.1476(3) 0.0835(15) Uani 1 d . .
O3 O 0.6541(4) 0.9584(3) 0.4157(2) 0.0434(9) Uani 1 d . .
O4 O 0.6226(4) 0.7673(4) 0.4448(2) 0.0454(9) Uani 1 d . .
N1 N 0.3936(4) 0.8294(4) 0.2355(3) 0.0374(10) Uani 1 d . .
N2 N 0.3642(5) 0.6352(4) 0.2716(3) 0.0458(11) Uani 1 d . .
C1 C 0.3063(7) 0.7212(5) 0.2415(4) 0.0458(14) Uani 1 d . .
C2 C 0.6484(6) 0.8906(6) 0.4698(4) 0.0463(13) Uani 1 d . .
C3 C 0.6735(11) 0.9552(9) 0.5667(4) 0.064(2) Uani 1 d . .
C4 C 0.4227(11) 0.6723(15) 0.0413(6) 0.090(3) Uani 1 d . .
C5 C 0.7330(10) 0.7116(9) 0.0808(5) 0.065(2) Uani 1 d . .
C6 C 0.6208(16) 0.9262(11) 0.0712(7) 0.091(3) Uani 1 d . .
C7 C 0.9817(10) 0.8070(8) 0.4732(6) 0.073(2) Uani 1 d . .
C8 C 0.9764(9) 0.6819(9) 0.2977(6) 0.068(2) Uani 1 d . .
C9 C 0.8739(10) 0.5319(8) 0.4031(6) 0.079(2) Uani 1 d . .
C11 C 0.3275(6) 0.9171(5) 0.1983(3) 0.0392(12) Uani 1 d . .
C12 C 0.1842(7) 0.8835(7) 0.1445(5) 0.062(2) Uani 1 d . .
C13 C 0.1259(9) 0.9725(9) 0.1091(5) 0.079(2) Uani 1 d . .
C14 C 0.2136(10) 1.0980(9) 0.1291(5) 0.077(2) Uani 1 d . .
C15 C 0.3589(9) 1.1340(7) 0.1816(5) 0.063(2) Uani 1 d . .
C16 C 0.4172(7) 1.0441(5) 0.2162(4) 0.0464(14) Uani 1 d . .
C17 C 0.6575(12) 1.2000(8) 0.2980(8) 0.103(4) Uani 1 d . .
C21 C 0.2755(7) 0.5203(6) 0.2828(5) 0.063(2) Uani 1 d . .
C22 C 0.3407(9) 0.4857(7) 0.3620(5) 0.078(2) Uani 1 d . .
H22 H 0.4341(9) 0.5346(7) 0.4022(5) 0.094 Uiso 1 calc R .
C23 C 0.2580(13) 0.3761(9) 0.3759(7) 0.116(3) Uani 1 d . .
H23 H 0.2913(13) 0.3538(9) 0.4288(7) 0.139 Uiso 1 calc R .
C24 C 0.1248(10) 0.2997(8) 0.3099(7) 0.098(3) Uani 1 d . .
H24 H 0.0750(10) 0.2237(8) 0.3195(7) 0.118 Uiso 1 calc R .
C25 C 0.0630(10) 0.3260(8) 0.2350(7) 0.088(2) Uani 1 d . .
H25 H -0.0273(10) 0.2726(8) 0.1933(7) 0.105 Uiso 1 calc R .
C26 C 0.1463(9) 0.4450(7) 0.2223(5) 0.074(2) Uani 1 d . .
C27 C -0.0389(14) 0.3995(12) 0.0838(8) 0.193(7) Uani 1 d . .
H27A H -0.0615(14) 0.4347(12) 0.0336(8) 0.289 Uiso 1 calc R .
H27B H -0.1151(14) 0.3970(12) 0.1110(8) 0.289 Uiso 1 calc R .
H27C H -0.0333(14) 0.3124(12) 0.0632(8) 0.289 Uiso 1 calc R .
H1 H 0.2056(65) 0.7160(53) 0.2300(36) 0.053(16) Uiso 1 d . .
H3A H 0.7655(72) 0.9682(60) 0.5968(41) 0.055(21) Uiso 1 d . .
H3B H 0.6497(71) 1.0250(69) 0.5756(43) 0.067(23) Uiso 1 d . .
H3C H 0.6184(99) 0.9025(85) 0.5921(59) 0.124(36) Uiso 1 d . .
H4A H 0.4208(89) 0.6498(81) -0.0183(61) 0.107(28) Uiso 1 d . .
H4B H 0.4061(154) 0.6129(122) 0.0544(86) 0.181(77) Uiso 1 d . .
H4C H 0.3561(108) 0.7200(89) 0.0384(59) 0.121(37) Uiso 1 d . .
H5A H 0.7240(80) 0.6963(70) 0.0125(52) 0.100(25) Uiso 1 d . .
H5B H 0.7169(70) 0.6344(64) 0.0953(40) 0.062(19) Uiso 1 d . .
H5C H 0.8192(86) 0.7675(74) 0.1128(49) 0.086(28) Uiso 1 d . .
H6A H 0.5966(78) 0.8888(66) 0.0015(51) 0.091(23) Uiso 1 d . .
H6B H 0.7085(109) 0.9622(104) 0.0982(67) 0.132(49) Uiso 1 d . .
H6C H 0.5306(86) 0.9634(75) 0.0667(48) 0.095(26) Uiso 1 d . .
H7A H 0.9960(94) 0.8922(83) 0.4526(56) 0.124(32) Uiso 1 d . .
H7B H 1.0723(80) 0.7953(63) 0.4832(43) 0.068(22) Uiso 1 d . .
H7C H 0.9510(95) 0.8129(83) 0.5209(58) 0.113(35) Uiso 1 d . .
H8A H 0.9780(87) 0.7533(79) 0.2737(52) 0.103(29) Uiso 1 d . .
H8B H 0.9267(77) 0.5971(70) 0.2521(47) 0.078(23) Uiso 1 d . .
H8C H 1.0671(86) 0.6677(70) 0.3327(49) 0.095(25) Uiso 1 d . .
H9A H 0.9767(84) 0.5346(68) 0.4347(47) 0.085(23) Uiso 1 d . .
H9B H 0.8221(87) 0.5234(75) 0.4463(51) 0.097(29) Uiso 1 d . .
H9C H 0.8219(102) 0.4669(85) 0.3594(59) 0.116 Uiso 1 d . .
H12 H 0.1181(73) 0.7943(64) 0.1260(43) 0.075(21) Uiso 1 d . .
H13 H 0.0205(89) 0.9400(74) 0.0745(51) 0.104(27) Uiso 1 d . .
H14 H 0.1783(89) 1.1603(78) 0.1009(52) 0.111(28) Uiso 1 d . .
H15 H 0.4266(59) 1.2151(53) 0.1955(34) 0.043(15) Uiso 1 d . .
H17A H 0.6132(105) 1.2625(101) 0.3357(64) 0.141(40) Uiso 1 d . .
H17B H 0.7385(101) 1.1931(81) 0.3351(58) 0.111(33) Uiso 1 d . .
H17C H 0.6592(103) 1.2236(88) 0.2363(61) 0.133 Uiso 1 d . .

loop_
_atom_type_symbol
_atom_type_description
_atom_type_scat_dispersion_real
_atom_type_scat_dispersion_imag
_atom_type_scat_source
C C 0.0033 0.0016 'International Tables Vol C Tables 4.2.6.8 and 6.1.1.4'
H H 0.0000 0.0000 'International Tables Vol C Tables 4.2.6.8 and 6.1.1.4'
O O 0.0106 0.0060 'International Tables Vol C Tables 4.2.6.8 and 6.1.1.4'
P P 0.1023 0.0942 'International Tables Vol C Tables 4.2.6.8 and 6.1.1.4'
Cl Cl 0.1484 0.1585 'International Tables Vol C Tables 4.2.6.8 and 6.1.1.4'
Mo Mo -1.6832 0.6857 'International Tables Vol C Tables 4.2.6.8 and 6.1.1.4'
N N 0.0061 0.0033 'International Tables Vol C Tables 4.2.6.8 and 6.1.1.4'

loop_
_geom_angle_atom_site_label_1
_geom_angle_atom_site_label_2
_geom_angle_atom_site_label_3
_geom_angle
_geom_angle_site_symmetry_1
_geom_angle_site_symmetry_3
_geom_angle_publ_flag
Mo2 Mo1 N1 91.84(11) . . ?
Mo2 Mo1 O3 90.01(9) . . ?
N1 Mo1 O3 92.67(15) . . ?
Mo2 Mo1 Cl1 114.21(4) . . ?
N1 Mo1 Cl1 153.84(12) . . ?
O3 Mo1 Cl1 89.80(10) . . ?
Mo2 Mo1 P1 100.95(4) . . ?
N1 Mo1 P1 87.24(11) . . ?
O3 Mo1 P1 169.03(10) . . ?
Cl1 Mo1 P1 85.53(5) . . ?
O4 Mo2 Mo1 92.29(10) . . ?
O4 Mo2 N2 91.6(2) . . ?
Mo1 Mo2 N2 92.79(12) . . ?
O4 Mo2 Cl2 151.34(11) . . ?
Mo1 Mo2 Cl2 116.17(4) . . ?
N2 Mo2 Cl2 90.34(13) . . ?
O4 Mo2 P2 85.46(11) . . ?
Mo1 Mo2 P2 100.55(4) . . ?
N2 Mo2 P2 166.45(12) . . ?
Cl2 Mo2 P2 85.98(5) . . ?
C5 P1 C4 104.4(5) . . ?
C5 P1 C6 101.7(4) . . ?
C4 P1 C6 103.9(7) . . ?
C5 P1 Mo1 120.4(3) . . ?
C4 P1 Mo1 115.6(4) . . ?
C6 P1 Mo1 108.9(3) . . ?
C7 P2 C8 103.8(5) . . ?
C7 P2 C9 102.5(4) . . ?
C8 P2 C9 101.4(5) . . ?
C7 P2 Mo2 117.6(3) . . ?
C8 P2 Mo2 119.2(3) . . ?
C9 P2 Mo2 110.0(3) . . ?
C16 O1 C17 119.3(6) . . ?
C26 O2 C27 117.9(8) . . ?
C2 O3 Mo1 117.5(3) . . ?
C2 O4 Mo2 118.4(3) . . ?
C1 N1 C11 118.8(5) . . ?
C1 N1 Mo1 117.7(4) . . ?
C11 N1 Mo1 123.5(3) . . ?
C1 N2 C21 122.0(5) . . ?
C1 N2 Mo2 117.6(4) . . ?
C21 N2 Mo2 120.3(4) . . ?
N2 C1 N1 120.0(5) . . ?
O3 C2 O4 121.8(5) . . ?
O3 C2 C3 120.1(6) . . ?
O4 C2 C3 118.0(6) . . ?
C12 C11 C16 118.5(5) . . ?
C12 C11 N1 124.2(5) . . ?
C16 C11 N1 117.3(5) . . ?
C11 C12 C13 121.8(7) . . ?
C14 C13 C12 119.4(7) . . ?
C13 C14 C15 120.2(7) . . ?
C14 C15 C16 120.2(7) . . ?
O1 C16 C15 124.8(6) . . ?
O1 C16 C11 115.3(5) . . ?
C15 C16 C11 119.9(6) . . ?
C26 C21 C22 121.3(6) . . ?
C26 C21 N2 123.6(7) . . ?
C22 C21 N2 115.0(6) . . ?
C23 C22 C21 116.9(8) . . ?
C22 C23 C24 119.3(9) . . ?
C25 C24 C23 125.4(9) . . ?
C24 C25 C26 115.3(8) . . ?
C21 C26 O2 117.9(7) . . ?
C21 C26 C25 121.5(8) . . ?
O2 C26 C25 120.5(7) . . ?

loop_
_geom_bond_atom_site_label_1
_geom_bond_atom_site_label_2
_geom_bond_distance
_geom_bond_site_symmetry_2
_geom_bond_publ_flag
Mo1 Mo2 2.1239(6) . ?
Mo1 N1 2.131(4) . ?
Mo1 O3 2.163(3) . ?
Mo1 Cl1 2.4490(14) . ?
Mo1 P1 2.5067(15) . ?
Mo2 O4 2.099(3) . ?
Mo2 N2 2.125(5) . ?
Mo2 Cl2 2.4417(14) . ?
Mo2 P2 2.537(2) . ?
P1 C5 1.808(7) . ?
P1 C4 1.809(10) . ?
P1 C6 1.837(9) . ?
P2 C7 1.797(7) . ?
P2 C8 1.817(7) . ?
P2 C9 1.818(8) . ?
O1 C16 1.363(7) . ?
O1 C17 1.428(8) . ?
O2 C26 1.333(8) . ?
O2 C27 1.401(10) . ?
O3 C2 1.260(6) . ?
O4 C2 1.268(6) . ?
N1 C1 1.335(6) . ?
N1 C11 1.420(6) . ?
N2 C1 1.316(7) . ?
N2 C21 1.435(7) . ?
C2 C3 1.496(8) . ?
C11 C12 1.362(8) . ?
C11 C16 1.391(7) . ?
C12 C13 1.383(10) . ?
C13 C14 1.365(11) . ?
C14 C15 1.369(10) . ?
C15 C16 1.386(8) . ?
C21 C26 1.331(9) . ?
C21 C22 1.432(9) . ?
C22 C23 1.386(10) . ?
C23 C24 1.390(13) . ?
C24 C25 1.318(11) . ?
C25 C26 1.459(10) . ?

loop_
_geom_torsion_atom_site_label_1
_geom_torsion_atom_site_label_2
_geom_torsion_atom_site_label_3
_geom_torsion_atom_site_label_4
_geom_torsion
_geom_torsion_site_symmetry_1
_geom_torsion_site_symmetry_2
_geom_torsion_site_symmetry_3
_geom_torsion_site_symmetry_4
_geom_torsion_publ_flag
N1 Mo1 Mo2 O4 -92.30(15) . . . . ?
O3 Mo1 Mo2 O4 0.37(14) . . . . ?
Cl1 Mo1 Mo2 O4 90.15(11) . . . . ?
P1 Mo1 Mo2 O4 -179.85(11) . . . . ?
N1 Mo1 Mo2 N2 -0.6(2) . . . . ?
O3 Mo1 Mo2 N2 92.1(2) . . . . ?
Cl1 Mo1 Mo2 N2 -178.10(13) . . . . ?
P1 Mo1 Mo2 N2 -88.10(13) . . . . ?
N1 Mo1 Mo2 Cl2 91.20(12) . . . . ?
O3 Mo1 Mo2 Cl2 -176.13(11) . . . . ?
Cl1 Mo1 Mo2 Cl2 -86.35(6) . . . . ?
P1 Mo1 Mo2 Cl2 3.65(6) . . . . ?
N1 Mo1 Mo2 P2 -178.11(11) . . . . ?
O3 Mo1 Mo2 P2 -85.44(10) . . . . ?
Cl1 Mo1 Mo2 P2 4.34(6) . . . . ?
P1 Mo1 Mo2 P2 94.34(5) . . . . ?
Mo2 Mo1 P1 C5 -63.6(3) . . . . ?
N1 Mo1 P1 C5 -154.9(4) . . . . ?
O3 Mo1 P1 C5 115.3(6) . . . . ?
Cl1 Mo1 P1 C5 50.3(3) . . . . ?
Mo2 Mo1 P1 C4 63.3(6) . . . . ?
N1 Mo1 P1 C4 -28.0(6) . . . . ?
O3 Mo1 P1 C4 -117.8(8) . . . . ?
Cl1 Mo1 P1 C4 177.1(6) . . . . ?
Mo2 Mo1 P1 C6 179.8(5) . . . . ?
N1 Mo1 P1 C6 88.5(5) . . . . ?
O3 Mo1 P1 C6 -1.3(7) . . . . ?
Cl1 Mo1 P1 C6 -66.4(5) . . . . ?
O4 Mo2 P2 C7 -27.1(4) . . . . ?
Mo1 Mo2 P2 C7 64.4(4) . . . . ?
N2 Mo2 P2 C7 -105.1(7) . . . . ?
Cl2 Mo2 P2 C7 -179.7(4) . . . . ?
O4 Mo2 P2 C8 -153.9(4) . . . . ?
Mo1 Mo2 P2 C8 -62.5(3) . . . . ?
N2 Mo2 P2 C8 128.0(6) . . . . ?
Cl2 Mo2 P2 C8 53.4(3) . . . . ?
O4 Mo2 P2 C9 89.6(4) . . . . ?
Mo1 Mo2 P2 C9 -178.9(4) . . . . ?
N2 Mo2 P2 C9 11.6(7) . . . . ?
Cl2 Mo2 P2 C9 -63.0(4) . . . . ?
Mo2 Mo1 O3 C2 0.7(4) . . . . ?
N1 Mo1 O3 C2 92.5(4) . . . . ?
Cl1 Mo1 O3 C2 -113.5(4) . . . . ?
P1 Mo1 O3 C2 -178.2(4) . . . . ?
Mo1 Mo2 O4 C2 -1.6(4) . . . . ?
N2 Mo2 O4 C2 -94.4(4) . . . . ?
Cl2 Mo2 O4 C2 171.9(3) . . . . ?
P2 Mo2 O4 C2 98.8(4) . . . . ?
Mo2 Mo1 N1 C1 1.0(4) . . . . ?
O3 Mo1 N1 C1 -89.0(4) . . . . ?
Cl1 Mo1 N1 C1 176.0(3) . . . . ?
P1 Mo1 N1 C1 101.9(4) . . . . ?
Mo2 Mo1 N1 C11 -176.7(4) . . . . ?
O3 Mo1 N1 C11 93.2(4) . . . . ?
Cl1 Mo1 N1 C11 -1.7(5) . . . . ?
P1 Mo1 N1 C11 -75.8(4) . . . . ?
O4 Mo2 N2 C1 92.6(4) . . . . ?
Mo1 Mo2 N2 C1 0.3(4) . . . . ?
Cl2 Mo2 N2 C1 -116.0(4) . . . . ?
P2 Mo2 N2 C1 170.0(4) . . . . ?
O4 Mo2 N2 C21 -84.2(4) . . . . ?
Mo1 Mo2 N2 C21 -176.6(4) . . . . ?
Cl2 Mo2 N2 C21 67.2(4) . . . . ?
P2 Mo2 N2 C21 -6.9(9) . . . . ?
C21 N2 C1 N1 177.3(5) . . . . ?
Mo2 N2 C1 N1 0.5(7) . . . . ?
C11 N1 C1 N2 176.7(5) . . . . ?
Mo1 N1 C1 N2 -1.1(7) . . . . ?
Mo1 O3 C2 O4 -2.1(7) . . . . ?
Mo1 O3 C2 C3 177.5(5) . . . . ?
Mo2 O4 C2 O3 2.5(7) . . . . ?
Mo2 O4 C2 C3 -177.1(5) . . . . ?
C1 N1 C11 C12 -20.3(8) . . . . ?
Mo1 N1 C11 C12 157.4(5) . . . . ?
C1 N1 C11 C16 161.8(5) . . . . ?
Mo1 N1 C11 C16 -20.5(6) . . . . ?
C16 C11 C12 C13 -1.2(10) . . . . ?
N1 C11 C12 C13 -179.2(6) . . . . ?
C11 C12 C13 C14 -0.7(12) . . . . ?
C12 C13 C14 C15 1.9(12) . . . . ?
C13 C14 C15 C16 -1.3(11) . . . . ?
C17 O1 C16 C15 9.8(10) . . . . ?
C17 O1 C16 C11 -172.0(8) . . . . ?
C14 C15 C16 O1 177.5(6) . . . . ?
C14 C15 C16 C11 -0.7(9) . . . . ?
C12 C11 C16 O1 -176.4(5) . . . . ?
N1 C11 C16 O1 1.6(7) . . . . ?
C12 C11 C16 C15 1.9(8) . . . . ?
N1 C11 C16 C15 180.0(5) . . . . ?
C1 N2 C21 C26 43.8(9) . . . . ?
Mo2 N2 C21 C26 -139.4(6) . . . . ?
C1 N2 C21 C22 -140.4(6) . . . . ?
Mo2 N2 C21 C22 36.3(7) . . . . ?
C26 C21 C22 C23 -4.8(11) . . . . ?
N2 C21 C22 C23 179.3(7) . . . . ?
C21 C22 C23 C24 5.7(14) . . . . ?
C22 C23 C24 C25 -4.1(16) . . . . ?
C23 C24 C25 C26 1.1(14) . . . . ?
C22 C21 C26 O2 -175.9(6) . . . . ?
N2 C21 C26 O2 -0.4(10) . . . . ?
C22 C21 C26 C25 2.0(11) . . . . ?
N2 C21 C26 C25 177.5(6) . . . . ?
C27 O2 C26 C21 179.9(9) . . . . ?
C27 O2 C26 C25 2.0(12) . . . . ?
C24 C25 C26 C21 0.0(12) . . . . ?
C24 C25 C26 O2 177.8(8) . . . . ?
